data_2219900
loop_
_publ_author_name
'Zhan, Zha-Jun'
'Bian, Hong-Ling'
'Shan, Wei-Guang'

_publ_section_title
;
 Alisol C 23-acetate from the rhizome of <i>Alisma orientale</i>
;
_journal_coeditor_code IS2332
_journal_issue 11
_journal_name_full 'Acta Crystallographica Section E'
_journal_page_first o2231
_journal_paper_doi 10.1107/S1600536808032959
_journal_volume 64
_journal_year 2008
_chemical_formula_iupac 'C32 H48 O6'
_chemical_formula_moiety 'C32 H48 O6'
_chemical_formula_sum 'C32 H48 O6'
_chemical_formula_weight 528.73
_chemical_name_common
;
Alisol C 23-acetate
;
_chemical_name_systematic
;
11\b-hydroxy-24,25-epoxy-3,16-oxo-protost-13(17)-en-23-yl acetate
;
_space_group_IT_number 19
_symmetry_cell_setting orthorhombic
_symmetry_space_group_name_Hall 'P 2ac 2ab'
_symmetry_space_group_name_H-M 'P 21 21 21'
_cell_angle_alpha 90.0000
_cell_angle_beta 90.0000
_cell_angle_gamma 90.0000
_cell_formula_units_Z 4
_cell_length_a 7.6879(3)
_cell_length_b 14.6555(6)
_cell_length_c 26.9557(10)
_cell_measurement_reflns_used 17721
_cell_measurement_temperature 296.0(10)
_cell_measurement_theta_max 27.4
_cell_measurement_theta_min 3.0
_cell_volume 3037.1(2)
_computing_cell_refinement 'PROCESS-AUTO (Rigaku/MSC, 2004)'
_computing_data_collection 'PROCESS-AUTO (Rigaku/MSC, 2004)'
_computing_data_reduction 'CrystalStructure (Rigaku/MSC, 2004)'
_computing_molecular_graphics 'PLATON (Spek, 2003)'
_computing_publication_material 'CrystalStructure (Rigaku/MSC, 2004)'
_computing_structure_refinement 'SHELXL97 (Sheldrick, 2008)'
_computing_structure_solution 'SIR97 (Altomare <i>et al.</i>, 1999)'
_diffrn_detector_area_resol_mean 10.00
_diffrn_measured_fraction_theta_full 0.998
_diffrn_measured_fraction_theta_max 0.998
_diffrn_measurement_device_type 'Rigaku R-AXIS RAPID'
_diffrn_measurement_method \w
_diffrn_radiation_type 'Mo K\a'
_diffrn_radiation_wavelength 0.71075
_diffrn_reflns_av_R_equivalents 0.049
_diffrn_reflns_limit_h_max 8
_diffrn_reflns_limit_h_min -9
_diffrn_reflns_limit_k_max 18
_diffrn_reflns_limit_k_min -18
_diffrn_reflns_limit_l_max 34
_diffrn_reflns_limit_l_min -34
_diffrn_reflns_number 28664
_diffrn_reflns_theta_full 27.42
_diffrn_reflns_theta_max 27.42
_exptl_absorpt_coefficient_mu 0.078
_exptl_absorpt_correction_T_max 0.979
_exptl_absorpt_correction_T_min 0.938
_exptl_absorpt_correction_type multi-scan
_exptl_absorpt_process_details '(<i>ABSCOR</i>; Higashi, 1995)'
_exptl_crystal_colour colorless
_exptl_crystal_density_diffrn 1.156
_exptl_crystal_density_method 'not measured'
_exptl_crystal_description chunk
_exptl_crystal_F_000 1152.00
_exptl_crystal_size_max 0.55
_exptl_crystal_size_mid 0.38
_exptl_crystal_size_min 0.27
_refine_diff_density_max 0.15
_refine_diff_density_min -0.16
_refine_ls_extinction_coef 0.0061(2)
_refine_ls_extinction_method 'SHELXL97 (Sheldrick, 2008)'
_refine_ls_goodness_of_fit_ref 1.000
_refine_ls_hydrogen_treatment constr
_refine_ls_number_parameters 345
_refine_ls_number_reflns 3894
_refine_ls_number_restraints 0
_refine_ls_R_factor_gt 0.0417
_refine_ls_shift/su_max 0.0000
_refine_ls_structure_factor_coef Fsqd
_refine_ls_weighting_details 'w = 1/[\s^2^(Fo^2^)+(0.0030P)^2^+1.21P] where P=(Fo^2^+2Fc^2^)/3'
_refine_ls_weighting_scheme calc
_refine_ls_wR_factor_ref 0.0745
_reflns_number_gt 2600
_reflns_number_total 3894
_reflns_threshold_expression F^2^>2\s(F^2^)
_cod_data_source_file is2332.cif
_cod_data_source_block I
_cod_database_code 2219900
_cod_database_fobs_code 2219900

loop_
_symmetry_equiv_pos_site_id
_symmetry_equiv_pos_as_xyz
1 +X,+Y,+Z
2 1/2+X,1/2-Y,-Z
3 -X,1/2+Y,1/2-Z
4 1/2-X,-Y,1/2+Z

loop_
_atom_site_type_symbol
_atom_site_label
_atom_site_fract_x
_atom_site_fract_y
_atom_site_fract_z
_atom_site_U_iso_or_equiv
_atom_site_adp_type
_atom_site_calc_flag
_atom_site_refinement_flags
_atom_site_occupancy
O O1 0.9079(2) 0.36198(12) 0.17123(6) 0.0536(5) Uani d . 1.00
O O2 0.8415(3) 0.73734(14) 0.08083(8) 0.0762(6) Uani d . 1.00
O O3 0.3371(3) 0.04538(13) 0.05351(8) 0.0774(7) Uani d . 1.00
O O4 0.2703(3) -0.09965(16) 0.23760(6) 0.0743(6) Uani d . 1.00
O O5 0.6588(2) -0.03947(12) 0.21762(6) 0.0567(5) Uani d . 1.00
O O6 0.5884(3) 0.10029(14) 0.24578(8) 0.0734(6) Uani d . 1.00
C C1 0.8778(3) 0.49351(19) 0.08259(11) 0.0522(7) Uani d . 1.00
C C2 0.9137(4) 0.5859(2) 0.05699(12) 0.0729(9) Uani d . 1.00
C C3 0.7907(4) 0.6613(2) 0.06907(10) 0.0574(8) Uani d . 1.00
C C4 0.5994(4) 0.63909(18) 0.06307(11) 0.0564(8) Uani d . 1.00
C C5 0.5682(3) 0.53516(18) 0.07159(10) 0.0454(6) Uani d . 1.00
C C6 0.3822(3) 0.51119(18) 0.08536(12) 0.0588(8) Uani d . 1.00
C C7 0.3453(3) 0.41005(18) 0.07801(11) 0.0552(7) Uani d . 1.00
C C8 0.4999(3) 0.34560(17) 0.08954(9) 0.0412(6) Uani d . 1.00
C C9 0.6367(3) 0.39218(17) 0.12400(8) 0.0383(5) Uani d . 1.00
C C10 0.6982(3) 0.49128(17) 0.10832(9) 0.0414(6) Uani d . 1.00
C C11 0.7867(3) 0.32593(18) 0.13584(9) 0.0441(6) Uani d . 1.00
C C12 0.7249(3) 0.23271(18) 0.15519(10) 0.0479(6) Uani d . 1.00
C C13 0.5777(3) 0.19359(17) 0.12627(9) 0.0422(6) Uani d . 1.00
C C14 0.4269(3) 0.25806(17) 0.11658(9) 0.0437(6) Uani d . 1.00
C C15 0.3048(3) 0.19951(18) 0.08388(11) 0.0565(7) Uani d . 1.00
C C16 0.3938(4) 0.10850(19) 0.07820(10) 0.0535(7) Uani d . 1.00
C C17 0.5575(3) 0.11018(17) 0.10672(9) 0.0433(6) Uani d . 1.00
C C18 0.3370(4) 0.2781(2) 0.16659(10) 0.0608(8) Uani d . 1.00
C C19 0.7123(4) 0.54712(18) 0.15655(9) 0.0567(7) Uani d . 1.00
C C20 0.6764(4) 0.02966(18) 0.11109(9) 0.0502(7) Uani d . 1.00
C C21 0.7635(5) 0.0067(2) 0.06118(11) 0.0788(10) Uani d . 1.00
C C22 0.5824(4) -0.05448(18) 0.13151(9) 0.0509(7) Uani d . 1.00
C C23 0.5108(3) -0.0416(2) 0.18363(9) 0.0500(6) Uani d . 1.00
C C24 0.3985(4) -0.1196(2) 0.19966(10) 0.0554(7) Uani d . 1.00
C C25 0.2119(4) -0.1263(2) 0.18803(11) 0.0661(8) Uani d . 1.00
C C26 0.1196(4) -0.0528(2) 0.15994(12) 0.1002(13) Uani d . 1.00
C C27 0.1282(5) -0.2187(2) 0.18659(13) 0.1025(13) Uani d . 1.00
C C28 0.5589(5) 0.6623(2) 0.00834(12) 0.0990(14) Uani d . 1.00
C C29 0.4887(4) 0.7023(2) 0.09565(16) 0.0909(12) Uani d . 1.00
C C30 0.5868(3) 0.31638(18) 0.04010(9) 0.0518(7) Uani d . 1.00
C C31 0.6825(4) 0.0351(2) 0.24614(10) 0.0560(7) Uani d . 1.00
C C32 0.8436(4) 0.0251(2) 0.27699(11) 0.0789(10) Uani d . 1.00
H H5 0.5897 0.5058 0.0395 0.055 Uiso c R 1.00
H H9 0.5763 0.4008 0.1557 0.046 Uiso c R 1.00
H H11 0.9672 0.4828 0.1073 0.063 Uiso c R 1.00
H H12 0.8817 0.4456 0.0578 0.063 Uiso c R 1.00
H H20 0.7687 0.0458 0.1346 0.060 Uiso c R 1.00
H H21 1.0296 0.6054 0.0665 0.088 Uiso c R 1.00
H H22 0.9098 0.5760 0.0214 0.088 Uiso c R 1.00
H H23 0.4457 0.0158 0.1857 0.060 Uiso c R 1.00
H H24 0.4588 -0.1781 0.2034 0.066 Uiso c R 1.00
H H61 0.3630 0.5267 0.1199 0.071 Uiso c R 1.00
H H62 0.3035 0.5462 0.0647 0.071 Uiso c R 1.00
H H71 0.2493 0.3933 0.0995 0.066 Uiso c R 1.00
H H72 0.3118 0.4008 0.0437 0.066 Uiso c R 1.00
H H101 0.8586 0.3692 0.1980 0.080 Uiso c R 1.00
H H111 0.8505 0.3152 0.1049 0.053 Uiso c R 1.00
H H121 0.8218 0.1904 0.1537 0.057 Uiso c R 1.00
H H122 0.6880 0.2399 0.1894 0.057 Uiso c R 1.00
H H151 0.1928 0.1920 0.0999 0.068 Uiso c R 1.00
H H152 0.2887 0.2280 0.0517 0.068 Uiso c R 1.00
H H181 0.3036 0.2216 0.1820 0.073 Uiso c R 1.00
H H182 0.2354 0.3148 0.1610 0.073 Uiso c R 1.00
H H183 0.4160 0.3103 0.1879 0.073 Uiso c R 1.00
H H191 0.5990 0.5537 0.1711 0.068 Uiso c R 1.00
H H192 0.7592 0.6063 0.1492 0.068 Uiso c R 1.00
H H193 0.7876 0.5161 0.1794 0.068 Uiso c R 1.00
H H211 0.6757 -0.0070 0.0370 0.095 Uiso c R 1.00
H H212 0.8309 0.0580 0.0502 0.095 Uiso c R 1.00
H H213 0.8383 -0.0452 0.0653 0.095 Uiso c R 1.00
H H221 0.6638 -0.1050 0.1320 0.061 Uiso c R 1.00
H H222 0.4863 -0.0689 0.1095 0.061 Uiso c R 1.00
H H261 -0.0015 -0.0531 0.1686 0.120 Uiso c R 1.00
H H262 0.1318 -0.0635 0.1250 0.120 Uiso c R 1.00
H H263 0.1693 0.0053 0.1682 0.120 Uiso c R 1.00
H H271 0.1980 -0.2612 0.2050 0.123 Uiso c R 1.00
H H272 0.0144 -0.2152 0.2011 0.123 Uiso c R 1.00
H H273 0.1188 -0.2387 0.1528 0.123 Uiso c R 1.00
H H281 0.6332 0.6272 -0.0130 0.119 Uiso c R 1.00
H H282 0.4396 0.6481 0.0013 0.119 Uiso c R 1.00
H H283 0.5788 0.7262 0.0027 0.119 Uiso c R 1.00
H H291 0.3677 0.6921 0.0888 0.109 Uiso c R 1.00
H H292 0.5174 0.7647 0.0885 0.109 Uiso c R 1.00
H H293 0.5117 0.6897 0.1300 0.109 Uiso c R 1.00
H H301 0.6758 0.2721 0.0468 0.062 Uiso c R 1.00
H H302 0.5009 0.2902 0.0186 0.062 Uiso c R 1.00
H H303 0.6377 0.3688 0.0244 0.062 Uiso c R 1.00
H H321 0.9431 0.0432 0.2579 0.095 Uiso c R 1.00
H H322 0.8345 0.0631 0.3059 0.095 Uiso c R 1.00
H H323 0.8563 -0.0374 0.2870 0.095 Uiso c R 1.00

loop_
_atom_site_aniso_label
_atom_site_aniso_U_11
_atom_site_aniso_U_22
_atom_site_aniso_U_33
_atom_site_aniso_U_12
_atom_site_aniso_U_13
_atom_site_aniso_U_23
O1 0.0422(10) 0.0596(12) 0.0590(10) -0.0007(10) -0.0170(9) -0.0020(9)
O2 0.0834(17) 0.0582(13) 0.0871(15) -0.0209(13) -0.0096(14) 0.0027(12)
O3 0.1001(18) 0.0547(13) 0.0775(14) -0.0029(14) -0.0350(14) -0.0082(11)
O4 0.0846(16) 0.0903(16) 0.0479(11) -0.0117(15) 0.0047(11) 0.0012(11)
O5 0.0595(12) 0.0544(11) 0.0561(10) 0.0068(11) -0.0144(10) -0.0020(10)
O6 0.0839(17) 0.0616(13) 0.0748(13) 0.0081(14) -0.0117(13) -0.0101(11)
C1 0.0437(16) 0.0561(17) 0.0568(16) 0.0026(14) 0.0059(14) 0.0033(14)
C2 0.061(2) 0.063(2) 0.095(2) -0.0008(18) 0.0171(19) 0.0168(18)
C3 0.065(2) 0.0525(18) 0.0545(16) -0.0043(17) -0.0056(16) 0.0074(14)
C4 0.0584(19) 0.0385(15) 0.0722(19) 0.0011(15) -0.0149(16) -0.0003(13)
C5 0.0454(15) 0.0389(14) 0.0521(14) 0.0014(13) -0.0067(13) 0.0007(12)
C6 0.0414(16) 0.0457(17) 0.089(2) 0.0075(14) -0.0104(16) -0.0016(15)
C7 0.0442(16) 0.0464(16) 0.0749(18) 0.0018(14) -0.0155(15) 0.0071(14)
C8 0.0408(14) 0.0399(14) 0.0429(13) 0.0047(12) -0.0072(12) 0.0006(11)
C9 0.0354(13) 0.0416(13) 0.0379(12) 0.0037(11) -0.0012(11) -0.0031(11)
C10 0.0379(14) 0.0437(14) 0.0425(13) 0.0027(12) -0.0013(11) -0.0031(11)
C11 0.0399(14) 0.0481(15) 0.0444(13) 0.0040(13) -0.0078(12) -0.0026(12)
C12 0.0458(17) 0.0465(15) 0.0512(15) 0.0041(13) -0.0114(13) 0.0024(12)
C13 0.0435(15) 0.0456(15) 0.0376(12) 0.0049(13) -0.0049(12) 0.0039(11)
C14 0.0395(15) 0.0417(14) 0.0498(14) 0.0034(13) -0.0071(12) 0.0008(12)
C15 0.0501(17) 0.0460(16) 0.0733(18) -0.0006(15) -0.0183(16) 0.0033(14)
C16 0.065(2) 0.0484(16) 0.0476(14) -0.0067(16) -0.0113(14) 0.0028(13)
C17 0.0511(16) 0.0391(14) 0.0398(12) 0.0030(13) -0.0031(12) 0.0030(11)
C18 0.0528(18) 0.0592(18) 0.0703(18) 0.0033(16) 0.0117(16) 0.0061(15)
C19 0.068(2) 0.0534(17) 0.0489(15) -0.0040(17) -0.0024(15) -0.0080(13)
C20 0.0600(18) 0.0441(15) 0.0466(14) 0.0091(15) 0.0019(14) -0.0029(12)
C21 0.093(2) 0.079(2) 0.0644(19) 0.017(2) 0.0239(19) -0.0034(17)
C22 0.0620(18) 0.0430(15) 0.0477(14) 0.0081(15) -0.0016(14) -0.0019(12)
C23 0.0515(16) 0.0487(16) 0.0499(15) 0.0031(15) -0.0092(13) 0.0038(13)
C24 0.0614(19) 0.0520(17) 0.0528(15) -0.0005(16) -0.0031(14) 0.0060(13)
C25 0.060(2) 0.084(2) 0.0537(17) -0.0043(19) -0.0031(15) 0.0031(16)
C26 0.063(2) 0.148(3) 0.089(2) 0.021(2) -0.005(2) 0.027(2)
C27 0.089(3) 0.116(3) 0.103(2) -0.042(2) -0.004(2) -0.005(2)
C28 0.135(3) 0.054(2) 0.108(2) -0.020(2) -0.067(2) 0.0293(19)
C29 0.069(2) 0.0450(19) 0.158(3) 0.0084(18) 0.004(2) -0.016(2)
C30 0.0636(19) 0.0502(16) 0.0417(13) -0.0022(16) -0.0072(13) -0.0032(12)
C31 0.062(2) 0.0603(19) 0.0460(15) -0.0077(18) -0.0019(15) 0.0061(15)
C32 0.078(2) 0.090(2) 0.069(2) -0.001(2) -0.0240(19) -0.0026(18)

loop_
_atom_type_symbol
_atom_type_description
_atom_type_scat_dispersion_real
_atom_type_scat_dispersion_imag
_atom_type_scat_source
C C 0.003 0.002
;
International Tables for Crystallography
(1992, Vol. C, Tables 4.2.6.8 and 6.1.1.4)
;
H H 0.000 0.000
;
International Tables for Crystallography
(1992, Vol. C, Table 6.1.1.4)
;
O O 0.011 0.006
;
International Tables for Crystallography
(1992, Vol. C, Tables 4.2.6.8 and 6.1.1.4)
;

loop_
_geom_angle_atom_site_label_1
_geom_angle_atom_site_label_2
_geom_angle_atom_site_label_3
_geom_angle
C24 O4 C25 60.70(19)
C23 O5 C31 118.7(2)
C2 C1 C10 112.3(2)
C1 C2 C3 116.0(2)
O2 C3 C2 122.0(3)
O2 C3 C4 122.3(2)
C2 C3 C4 115.7(2)
C3 C4 C5 110.1(2)
C3 C4 C28 104.5(2)
C3 C4 C29 110.3(2)
C5 C4 C28 109.0(2)
C5 C4 C29 114.9(2)
C28 C4 C29 107.6(2)
C4 C5 C6 114.0(2)
C4 C5 C10 113.6(2)
C6 C5 C10 110.9(2)
C5 C6 C7 111.7(2)
C6 C7 C8 115.1(2)
C7 C8 C9 111.7(2)
C7 C8 C14 108.4(2)
C7 C8 C30 109.1(2)
C9 C8 C14 108.68(19)
C9 C8 C30 110.0(2)
C14 C8 C30 109.00(19)
C8 C9 C10 116.32(19)
C8 C9 C11 110.6(2)
C10 C9 C11 114.1(2)
C1 C10 C5 106.3(2)
C1 C10 C9 113.9(2)
C1 C10 C19 107.8(2)
C5 C10 C9 111.0(2)
C5 C10 C19 111.4(2)
C9 C10 C19 106.43(19)
O1 C11 C9 113.1(2)
O1 C11 C12 107.60(19)
C9 C11 C12 113.5(2)
C11 C12 C13 113.5(2)
C12 C13 C14 115.5(2)
C12 C13 C17 130.1(2)
C14 C13 C17 114.3(2)
C8 C14 C13 108.3(2)
C8 C14 C15 113.8(2)
C8 C14 C18 114.1(2)
C13 C14 C15 102.5(2)
C13 C14 C18 108.1(2)
C15 C14 C18 109.4(2)
C14 C15 C16 105.9(2)
O3 C16 C15 124.4(2)
O3 C16 C17 127.0(2)
C15 C16 C17 108.6(2)
C13 C17 C16 108.6(2)
C13 C17 C20 128.1(2)
C16 C17 C20 123.3(2)
C17 C20 C21 111.7(2)
C17 C20 C22 112.0(2)
C21 C20 C22 110.1(2)
C20 C22 C23 113.7(2)
O5 C23 C22 107.5(2)
O5 C23 C24 106.5(2)
C22 C23 C24 112.4(2)
O4 C24 C23 116.2(2)
O4 C24 C25 60.08(19)
C23 C24 C25 123.5(2)
O4 C25 C24 59.22(18)
O4 C25 C26 114.6(2)
O4 C25 C27 113.4(2)
C24 C25 C26 121.4(3)
C24 C25 C27 119.0(3)
C26 C25 C27 115.7(3)
O5 C31 O6 124.0(2)
O5 C31 C32 110.4(2)
O6 C31 C32 125.6(2)
C11 O1 H101 109.3
C2 C1 H11 108.8
C2 C1 H12 108.8
C10 C1 H11 108.8
C10 C1 H12 108.8
H11 C1 H12 109.5
C1 C2 H21 107.8
C1 C2 H22 107.8
C3 C2 H21 107.8
C3 C2 H22 107.8
H21 C2 H22 109.5
C4 C5 H5 105.8
C6 C5 H5 105.8
C10 C5 H5 105.8
C5 C6 H61 108.9
C5 C6 H62 108.9
C7 C6 H61 108.9
C7 C6 H62 108.9
H61 C6 H62 109.5
C6 C7 H71 108.0
C6 C7 H72 108.0
C8 C7 H71 108.0
C8 C7 H72 108.0
H71 C7 H72 109.5
C8 C9 H9 104.8
C10 C9 H9 104.8
C11 C9 H9 104.8
O1 C11 H111 107.5
C9 C11 H111 107.5
C12 C11 H111 107.5
C11 C12 H121 108.4
C11 C12 H122 108.4
C13 C12 H121 108.4
C13 C12 H122 108.4
H121 C12 H122 109.5
C14 C15 H151 110.4
C14 C15 H152 110.4
C16 C15 H151 110.4
C16 C15 H152 110.4
H151 C15 H152 109.5
C14 C18 H181 109.5
C14 C18 H182 109.5
C14 C18 H183 109.5
H181 C18 H182 109.5
H181 C18 H183 109.5
H182 C18 H183 109.5
C10 C19 H191 109.5
C10 C19 H192 109.5
C10 C19 H193 109.5
H191 C19 H192 109.5
H191 C19 H193 109.5
H192 C19 H193 109.5
C17 C20 H20 107.6
C21 C20 H20 107.6
C22 C20 H20 107.6
C20 C21 H211 109.5
C20 C21 H212 109.5
C20 C21 H213 109.5
H211 C21 H212 109.5
H211 C21 H213 109.5
H212 C21 H213 109.5
C20 C22 H221 108.4
C20 C22 H222 108.4
C23 C22 H221 108.4
C23 C22 H222 108.4
H221 C22 H222 109.5
O5 C23 H23 110.1
C22 C23 H23 110.1
C24 C23 H23 110.1
O4 C24 H24 115.1
C23 C24 H24 115.1
C25 C24 H24 115.1
C25 C26 H261 109.5
C25 C26 H262 109.5
C25 C26 H263 109.5
H261 C26 H262 109.5
H261 C26 H263 109.5
H262 C26 H263 109.5
C25 C27 H271 109.5
C25 C27 H272 109.5
C25 C27 H273 109.5
H271 C27 H272 109.5
H271 C27 H273 109.5
H272 C27 H273 109.5
C4 C28 H281 109.5
C4 C28 H282 109.5
C4 C28 H283 109.5
H281 C28 H282 109.5
H281 C28 H283 109.5
H282 C28 H283 109.5
C4 C29 H291 109.5
C4 C29 H292 109.5
C4 C29 H293 109.5
H291 C29 H292 109.5
H291 C29 H293 109.5
H292 C29 H293 109.5
C8 C30 H301 109.5
C8 C30 H302 109.5
C8 C30 H303 109.5
H301 C30 H302 109.5
H301 C30 H303 109.5
H302 C30 H303 109.5
C31 C32 H321 109.5
C31 C32 H322 109.5
C31 C32 H323 109.5
H321 C32 H322 109.5
H321 C32 H323 109.5
H322 C32 H323 109.5

loop_
_geom_bond_atom_site_label_1
_geom_bond_atom_site_label_2
_geom_bond_distance
O1 C11 1.434(3)
O2 C3 1.223(3)
O3 C16 1.220(3)
O4 C24 1.450(3)
O4 C25 1.463(3)
O5 C23 1.461(3)
O5 C31 1.349(3)
O6 C31 1.198(3)
C1 C2 1.544(4)
C1 C10 1.545(3)
C2 C3 1.491(4)
C3 C4 1.515(4)
C4 C5 1.559(3)
C4 C28 1.546(4)
C4 C29 1.534(4)
C5 C6 1.518(3)
C5 C10 1.547(3)
C6 C7 1.522(3)
C7 C8 1.550(3)
C8 C9 1.560(3)
C8 C14 1.579(3)
C8 C30 1.551(3)
C9 C10 1.585(3)
C9 C11 1.541(3)
C10 C19 1.540(3)
C11 C12 1.538(3)
C12 C13 1.489(3)
C13 C14 1.518(3)
C13 C17 1.340(3)
C14 C15 1.547(3)
C14 C18 1.543(3)
C15 C16 1.507(3)
C16 C17 1.475(4)
C17 C20 1.497(3)
C20 C21 1.540(4)
C20 C22 1.532(3)
C22 C23 1.521(3)
C23 C24 1.497(4)
C24 C25 1.472(4)
C25 C26 1.496(5)
C25 C27 1.499(5)
C31 C32 1.499(4)
C1 H11 0.970
C1 H12 0.970
C2 H21 0.970
C2 H22 0.970
C5 H5 0.980
C6 H61 0.970
C6 H62 0.970
C7 H71 0.970
C7 H72 0.970
C9 H9 0.980
C11 H111 0.980
C12 H121 0.970
C12 H122 0.970
C15 H151 0.970
C15 H152 0.970
C18 H181 0.960
C18 H182 0.960
C18 H183 0.960
C19 H191 0.960
C19 H192 0.960
C19 H193 0.960
C20 H20 0.980
C21 H211 0.960
C21 H212 0.960
C21 H213 0.960
C22 H221 0.970
C22 H222 0.970
C23 H23 0.980
C24 H24 0.980
C26 H261 0.960
C26 H262 0.960
C26 H263 0.960
C27 H271 0.960
C27 H272 0.960
C27 H273 0.960
C28 H281 0.960
C28 H282 0.960
C28 H283 0.960
C29 H291 0.960
C29 H292 0.960
C29 H293 0.960
C30 H301 0.960
C30 H302 0.960
C30 H303 0.960
C32 H321 0.960
C32 H322 0.960
C32 H323 0.960

loop_
_geom_hbond_atom_site_label_D
_geom_hbond_atom_site_label_H
_geom_hbond_atom_site_label_A
_geom_hbond_site_symmetry_A
_geom_hbond_distance_DH
_geom_hbond_distance_HA
_geom_hbond_distance_DA
_geom_hbond_angle_DHA
_geom_hbond_publ_flag
O1 H101 O4 3_655 0.822 2.050 2.869(2) 174.2 yes
C19 H193 O1 . 0.960 2.451 3.127(3) 127 yes
C22 H222 O3 . 0.971 2.530 3.181(3) 124 yes
C32 H323 O1 3_745 0.960 2.594 3.363(5) 137 yes

loop_
_geom_torsion_atom_site_label_1
_geom_torsion_atom_site_label_2
_geom_torsion_atom_site_label_3
_geom_torsion_atom_site_label_4
_geom_torsion
C24 O4 C25 C26 -113.3(3)
C24 O4 C25 C27 110.9(3)
C25 O4 C24 C23 115.3(2)
C23 O5 C31 O6 0.7(4)
C23 O5 C31 C32 -178.2(2)
C31 O5 C23 C22 121.3(2)
C31 O5 C23 C24 -118.1(2)
C2 C1 C10 C5 43.8(2)
C2 C1 C10 C9 166.4(2)
C2 C1 C10 C19 -75.8(2)
C10 C1 C2 C3 11.3(3)
C1 C2 C3 O2 131.8(3)
C1 C2 C3 C4 -51.5(3)
O2 C3 C4 C5 -154.7(2)
O2 C3 C4 C28 88.4(3)
O2 C3 C4 C29 -26.9(3)
C2 C3 C4 C5 28.5(3)
C2 C3 C4 C28 -88.3(2)
C2 C3 C4 C29 156.3(2)
C3 C4 C5 C6 158.5(2)
C3 C4 C5 C10 30.1(3)
C28 C4 C5 C6 -87.5(3)
C28 C4 C5 C10 144.1(2)
C29 C4 C5 C6 33.2(3)
C29 C4 C5 C10 -95.2(3)
C4 C5 C6 C7 162.7(2)
C4 C5 C10 C1 -67.5(2)
C4 C5 C10 C9 168.1(2)
C4 C5 C10 C19 49.7(2)
C6 C5 C10 C1 162.6(2)
C6 C5 C10 C9 38.1(2)
C6 C5 C10 C19 -80.3(2)
C10 C5 C6 C7 -67.5(3)
C5 C6 C7 C8 35.1(3)
C6 C7 C8 C9 20.9(3)
C6 C7 C8 C14 140.6(2)
C6 C7 C8 C30 -100.9(2)
C7 C8 C9 C10 -49.0(2)
C7 C8 C9 C11 178.7(2)
C7 C8 C14 C13 178.1(2)
C7 C8 C14 C15 64.9(2)
C7 C8 C14 C18 -61.5(2)
C9 C8 C14 C13 -60.3(2)
C9 C8 C14 C15 -173.5(2)
C9 C8 C14 C18 60.0(2)
C14 C8 C9 C10 -168.5(2)
C14 C8 C9 C11 59.2(2)
C30 C8 C9 C10 72.3(2)
C30 C8 C9 C11 -60.1(2)
C30 C8 C14 C13 59.5(2)
C30 C8 C14 C15 -53.7(2)
C30 C8 C14 C18 179.9(2)
C8 C9 C10 C1 -101.6(2)
C8 C9 C10 C5 18.5(2)
C8 C9 C10 C19 139.8(2)
C8 C9 C11 O1 -174.33(18)
C8 C9 C11 C12 -51.4(2)
C10 C9 C11 O1 52.2(2)
C10 C9 C11 C12 175.14(19)
C11 C9 C10 C1 29.1(2)
C11 C9 C10 C5 149.2(2)
C11 C9 C10 C19 -89.5(2)
O1 C11 C12 C13 170.9(2)
C9 C11 C12 C13 45.0(2)
C11 C12 C13 C14 -48.6(3)
C11 C12 C13 C17 130.5(2)
C12 C13 C14 C8 56.2(2)
C12 C13 C14 C15 176.7(2)
C12 C13 C14 C18 -67.8(2)
C12 C13 C17 C16 -175.6(2)
C12 C13 C17 C20 3.8(4)
C14 C13 C17 C16 3.5(3)
C14 C13 C17 C20 -177.1(2)
C17 C13 C14 C8 -123.0(2)
C17 C13 C14 C15 -2.5(2)
C17 C13 C14 C18 112.9(2)
C8 C14 C15 C16 117.1(2)
C13 C14 C15 C16 0.4(2)
C18 C14 C15 C16 -114.0(2)
C14 C15 C16 O3 -178.0(2)
C14 C15 C16 C17 1.5(2)
O3 C16 C17 C13 176.4(2)
O3 C16 C17 C20 -3.0(4)
C15 C16 C17 C13 -3.1(3)
C15 C16 C17 C20 177.5(2)
C13 C17 C20 C21 -111.2(3)
C13 C17 C20 C22 124.8(2)
C16 C17 C20 C21 68.0(3)
C16 C17 C20 C22 -55.9(3)
C17 C20 C22 C23 -62.1(2)
C21 C20 C22 C23 173.1(2)
C20 C22 C23 O5 -71.3(2)
C20 C22 C23 C24 171.8(2)
O5 C23 C24 O4 87.1(2)
O5 C23 C24 C25 157.2(2)
C22 C23 C24 O4 -155.4(2)
C22 C23 C24 C25 -85.3(3)
O4 C24 C25 C26 101.7(3)
O4 C24 C25 C27 -101.4(3)
C23 C24 C25 O4 -103.3(2)
C23 C24 C25 C26 -1.6(4)
C23 C24 C25 C27 155.3(2)

loop_
_cod_related_entry_id
_cod_related_entry_database
_cod_related_entry_code
1 ChemSpider 24740944
